data_4318580
loop_
_publ_author_name
'Nikki L. Edleman'
'Anchuan Wang'
'John A. Belot'
'Andrew W. Metz'
'Jason R. Babcock'
'Amber M. Kawaoka'
'Jun Ni'
'Matthew V. Metz'
'Christine J. Flaschenriem'
'Charlotte L. Stern'
'Louise M. Liable-Sands'
'Arnold L. Rheingold'
'Paul R. Markworth'
'Robert P. H. Chang'
'Michael P. Chudzik'
'Carl R. Kannewurf'
'Tobin J. Marks'

_publ_section_title
;
 Synthesis and Characterization of Volatile, Fluorine-Free \b-Ketoiminate
 Lanthanide MOCVD Precursors and Their Implementation in Low-Temperature
 Growth of Epitaxial CeO2 Buffer Layers for Superconducting Electronics
;
_journal_name_full 'Inorganic Chemistry'
_journal_page_first 5005
_journal_page_last 5023
_journal_paper_doi 10.1021/ic020299h
_journal_volume 41
_journal_year 2002
_chemical_formula_sum 'C42 H78 Er N3 O6'
_chemical_formula_weight 888.33
_chemical_name_common 'complex 12, Er(tButBuMe)3'
_chemical_name_systematic
;

  ?

;
_space_group_IT_number 14
_symmetry_cell_setting monoclinic
_symmetry_space_group_name_Hall '-P 2ybc'
_symmetry_space_group_name_H-M 'P 1 21/c 1'
_atom_sites_solution_hydrogens geom
_atom_sites_solution_primary direct
_atom_sites_solution_secondary difmap
_audit_creation_method SHELXL-97
_cell_angle_alpha 90.00
_cell_angle_beta 105.4000(10)
_cell_angle_gamma 90.00
_cell_formula_units_Z 4
_cell_length_a 10.3100(7)
_cell_length_b 27.3356(17)
_cell_length_c 17.4357(11)
_cell_measurement_temperature 153(2)
_cell_volume 4737.5(5)
_computing_structure_refinement 'SHELXL-97 (Sheldrick, 1997)'
_computing_structure_solution 'SHELXS-97 (Sheldrick, 1990)'
_diffrn_ambient_temperature 153(2)
_diffrn_measured_fraction_theta_full 0.953
_diffrn_measured_fraction_theta_max 0.953
_diffrn_radiation_monochromator graphite
_diffrn_radiation_source 'fine-focus sealed tube'
_diffrn_radiation_type MoK\a
_diffrn_radiation_wavelength 0.71073
_diffrn_reflns_av_R_equivalents 0.0190
_diffrn_reflns_av_sigmaI/netI 0.0153
_diffrn_reflns_limit_h_max 13
_diffrn_reflns_limit_h_min -13
_diffrn_reflns_limit_k_max 35
_diffrn_reflns_limit_k_min -36
_diffrn_reflns_limit_l_max 22
_diffrn_reflns_limit_l_min -17
_diffrn_reflns_number 34982
_diffrn_reflns_theta_full 28.30
_diffrn_reflns_theta_max 28.30
_diffrn_reflns_theta_min 1.42
_exptl_absorpt_coefficient_mu 1.814
_exptl_crystal_density_diffrn 1.245
_exptl_crystal_density_method 'not measured'
_exptl_crystal_F_000 1868
_refine_diff_density_max 1.812
_refine_diff_density_min -0.696
_refine_diff_density_rms 0.066
_refine_ls_extinction_method none
_refine_ls_goodness_of_fit_ref 1.038
_refine_ls_hydrogen_treatment mixed
_refine_ls_matrix_type full
_refine_ls_number_parameters 469
_refine_ls_number_reflns 11218
_refine_ls_number_restraints 0
_refine_ls_restrained_S_all 1.038
_refine_ls_R_factor_all 0.0295
_refine_ls_R_factor_gt 0.0250
_refine_ls_shift/su_max 0.007
_refine_ls_shift/su_mean 0.000
_refine_ls_structure_factor_coef Fsqd
_refine_ls_weighting_details 'calc w=1/[\s^2^(Fo^2^)+(0.0301P)^2^+4.2436P] where P=(Fo^2^+2Fc^2^)/3'
_refine_ls_weighting_scheme calc
_refine_ls_wR_factor_gt 0.0597
_refine_ls_wR_factor_ref 0.0621
_reflns_number_gt 10086
_reflns_number_total 11218
_reflns_threshold_expression >2sigma(I)
_cod_data_source_file ic020299h_7.cif
_cod_data_source_block C42H78ErN3O6
_cod_database_code 4318580

loop_
_symmetry_equiv_pos_as_xyz
'x, y, z'
'-x, y+1/2, -z+1/2'
'-x, -y, -z'
'x, -y-1/2, z-1/2'

loop_
_atom_site_label
_atom_site_type_symbol
_atom_site_fract_x
_atom_site_fract_y
_atom_site_fract_z
_atom_site_U_iso_or_equiv
_atom_site_adp_type
_atom_site_occupancy
_atom_site_symmetry_multiplicity
_atom_site_calc_flag
_atom_site_refinement_flags
_atom_site_disorder_assembly
_atom_site_disorder_group
Er1 Er 0.861800(9) 0.127225(3) 0.282886(5) 0.02267(3) Uani 1 1 d . . .
O1A O 1.00302(15) 0.18352(5) 0.34052(9) 0.0274(3) Uani 1 1 d . . .
O8A O 0.66493(16) 0.07878(6) 0.29588(10) 0.0337(3) Uani 1 1 d . . .
N5A N 0.83055(19) 0.13284(7) 0.41507(11) 0.0294(4) Uani 1 1 d . . .
C2A C 0.9905(2) 0.21736(8) 0.39039(12) 0.0269(4) Uani 1 1 d . . .
C3A C 0.9147(2) 0.21346(8) 0.44419(13) 0.0313(4) Uani 1 1 d . . .
H3AA H 0.9043 0.2425 0.4719 0.038 Uiso 1 1 calc R . .
C4A C 0.8496(2) 0.17041(9) 0.46321(13) 0.0331(5) Uani 1 1 d . . .
C6A C 0.7827(3) 0.08471(9) 0.43278(14) 0.0378(5) Uani 1 1 d . . .
H6AA H 0.7727 0.0845 0.4877 0.045 Uiso 1 1 calc R . .
H6AB H 0.8494 0.0594 0.4291 0.045 Uiso 1 1 calc R . .
C7A C 0.6493(3) 0.07313(9) 0.37485(15) 0.0401(5) Uani 1 1 d . . .
H7AA H 0.6220 0.0392 0.3829 0.048 Uiso 1 1 calc R . .
H7AB H 0.5790 0.0957 0.3831 0.048 Uiso 1 1 calc R . .
C9A C 0.5468(3) 0.06146(10) 0.23858(17) 0.0471(6) Uani 1 1 d . . .
H9AA H 0.4903 0.0433 0.2659 0.071 Uiso 1 1 calc R . .
H9AB H 0.5732 0.0399 0.2004 0.071 Uiso 1 1 calc R . .
H9AC H 0.4962 0.0894 0.2103 0.071 Uiso 1 1 calc R . .
C10A C 1.0755(2) 0.26313(8) 0.38779(15) 0.0350(5) Uani 1 1 d . . .
C11A C 1.0367(4) 0.28279(10) 0.30217(18) 0.0541(8) Uani 1 1 d . . .
H11A H 0.9424 0.2932 0.2879 0.081 Uiso 1 1 calc R . .
H11B H 1.0488 0.2570 0.2657 0.081 Uiso 1 1 calc R . .
H11C H 1.0943 0.3107 0.2983 0.081 Uiso 1 1 calc R . .
C12A C 1.2230(3) 0.24696(11) 0.4108(2) 0.0584(9) Uani 1 1 d . . .
H12A H 1.2355 0.2207 0.3752 0.088 Uiso 1 1 calc R . .
H12B H 1.2475 0.2350 0.4658 0.088 Uiso 1 1 calc R . .
H12C H 1.2803 0.2748 0.4063 0.088 Uiso 1 1 calc R . .
C13A C 1.0571(3) 0.30418(9) 0.44378(17) 0.0441(6) Uani 1 1 d . . .
H13A H 0.9631 0.3151 0.4288 0.066 Uiso 1 1 calc R . .
H13B H 1.1158 0.3317 0.4397 0.066 Uiso 1 1 calc R . .
H13C H 1.0806 0.2920 0.4986 0.066 Uiso 1 1 calc R . .
C14A C 0.8120(3) 0.17133(11) 0.54449(15) 0.0466(6) Uani 1 1 d . . .
C15A C 0.6637(4) 0.15684(14) 0.5347(2) 0.0649(9) Uani 1 1 d . . .
H15A H 0.6442 0.1576 0.5867 0.097 Uiso 1 1 calc R . .
H15B H 0.6482 0.1238 0.5124 0.097 Uiso 1 1 calc R . .
H15C H 0.6047 0.1800 0.4987 0.097 Uiso 1 1 calc R . .
C16A C 0.8269(4) 0.22301(12) 0.58234(18) 0.0613(9) Uani 1 1 d . . .
H16A H 0.8028 0.2218 0.6330 0.092 Uiso 1 1 calc R . .
H16B H 0.7671 0.2459 0.5462 0.092 Uiso 1 1 calc R . .
H16C H 0.9203 0.2340 0.5917 0.092 Uiso 1 1 calc R . .
C17A C 0.9109(4) 0.13807(13) 0.60366(17) 0.0645(9) Uani 1 1 d . . .
H17A H 0.8884 0.1382 0.6549 0.097 Uiso 1 1 calc R . .
H17B H 1.0028 0.1502 0.6110 0.097 Uiso 1 1 calc R . .
H17C H 0.9044 0.1046 0.5827 0.097 Uiso 1 1 calc R . .
O1B O 0.72375(16) 0.18988(6) 0.25181(10) 0.0325(3) Uani 1 1 d . . .
O8B O 1.00502(16) 0.13630(6) 0.18992(9) 0.0329(3) Uani 1 1 d . . .
N5B N 0.73812(18) 0.11700(6) 0.14312(11) 0.0278(4) Uani 1 1 d . . .
C2B C 0.6072(2) 0.19690(8) 0.20506(14) 0.0292(4) Uani 1 1 d . . .
C3B C 0.5541(2) 0.17081(8) 0.13573(15) 0.0354(5) Uani 1 1 d . . .
H3BA H 0.4635 0.1777 0.1080 0.043 Uiso 1 1 calc R . .
C4B C 0.6220(2) 0.13454(8) 0.10160(14) 0.0325(5) Uani 1 1 d . . .
C6B C 0.8293(2) 0.08802(9) 0.10914(15) 0.0367(5) Uani 1 1 d . . .
H6BA H 0.7834 0.0783 0.0539 0.044 Uiso 1 1 calc R . .
H6BB H 0.8574 0.0580 0.1409 0.044 Uiso 1 1 calc R . .
C7B C 0.9507(3) 0.11931(11) 0.11026(14) 0.0418(6) Uani 1 1 d . . .
H7BA H 1.0188 0.0999 0.0929 0.050 Uiso 1 1 calc R . .
H7BB H 0.9241 0.1474 0.0736 0.050 Uiso 1 1 calc R . .
C9B C 1.1266(3) 0.16282(10) 0.19799(16) 0.0427(6) Uani 1 1 d . . .
H9BA H 1.1571 0.1588 0.1497 0.064 Uiso 1 1 calc R . .
H9BB H 1.1957 0.1503 0.2438 0.064 Uiso 1 1 calc R . .
H9BC H 1.1109 0.1976 0.2060 0.064 Uiso 1 1 calc R . .
C10B C 0.5249(2) 0.23661(8) 0.23375(15) 0.0355(5) Uani 1 1 d . . .
C11B C 0.6146(3) 0.28178(9) 0.25929(17) 0.0414(6) Uani 1 1 d . . .
H11D H 0.6369 0.2959 0.2128 0.062 Uiso 1 1 calc R . .
H11E H 0.6975 0.2722 0.2987 0.062 Uiso 1 1 calc R . .
H11F H 0.5665 0.3061 0.2827 0.062 Uiso 1 1 calc R . .
C12B C 0.3960(3) 0.25197(11) 0.1716(2) 0.0576(8) Uani 1 1 d . . .
H12D H 0.4192 0.2655 0.1250 0.086 Uiso 1 1 calc R . .
H12E H 0.3487 0.2768 0.1945 0.086 Uiso 1 1 calc R . .
H12F H 0.3377 0.2234 0.1557 0.086 Uiso 1 1 calc R . .
C13B C 0.4911(4) 0.21553(12) 0.3077(2) 0.0631(9) Uani 1 1 d . . .
H13D H 0.5744 0.2061 0.3470 0.095 Uiso 1 1 calc R . .
H13E H 0.4335 0.1867 0.2926 0.095 Uiso 1 1 calc R . .
H13F H 0.4439 0.2403 0.3307 0.095 Uiso 1 1 calc R . .
C14B C 0.5508(3) 0.11755(10) 0.01506(16) 0.0480(7) Uani 1 1 d . . .
C15B C 0.5384(3) 0.06158(11) 0.00938(19) 0.0561(8) Uani 1 1 d . . .
H15D H 0.4932 0.0522 -0.0454 0.084 Uiso 1 1 calc R . .
H15E H 0.4859 0.0499 0.0450 0.084 Uiso 1 1 calc R . .
H15F H 0.6284 0.0469 0.0249 0.084 Uiso 1 1 calc R . .
C16B C 0.6256(5) 0.13806(14) -0.04281(18) 0.0851(14) Uani 1 1 d . . .
H16D H 0.5805 0.1274 -0.0970 0.128 Uiso 1 1 calc R . .
H16E H 0.7185 0.1261 -0.0281 0.128 Uiso 1 1 calc R . .
H16F H 0.6256 0.1739 -0.0404 0.128 Uiso 1 1 calc R . .
C17B C 0.4041(4) 0.13555(17) -0.0120(3) 0.107(2) Uani 1 1 d . . .
H17D H 0.3628 0.1242 -0.0663 0.161 Uiso 1 1 calc R . .
H17E H 0.4024 0.1714 -0.0107 0.161 Uiso 1 1 calc R . .
H17F H 0.3535 0.1225 0.0238 0.161 Uiso 1 1 calc R . .
O1C O 0.98985(14) 0.06384(5) 0.31760(9) 0.0273(3) Uani 1 1 d . . .
O8C O 0.64079(18) -0.05370(7) 0.32239(11) 0.0438(4) Uani 1 1 d . . .
N5C N 0.8953(2) -0.03476(7) 0.21490(12) 0.0382(4) Uani 1 1 d . . .
C2C C 1.0964(2) 0.03522(8) 0.33924(13) 0.0280(4) Uani 1 1 d . . .
C3C C 1.1130(2) -0.00619(8) 0.30047(14) 0.0336(5) Uani 1 1 d . . .
H3CA H 1.1926 -0.0244 0.3227 0.040 Uiso 1 1 calc R . .
C4C C 1.0214(3) -0.02610(8) 0.22771(14) 0.0351(5) Uani 1 1 d . . .
C6C C 0.8306(2) -0.02777(9) 0.27873(15) 0.0376(5) Uani 1 1 d . . .
H6CA H 0.7934 0.0058 0.2765 0.045 Uiso 1 1 calc R . .
H6CB H 0.8969 -0.0322 0.3309 0.045 Uiso 1 1 calc R . .
C7C C 0.7187(3) -0.06500(9) 0.26878(17) 0.0437(6) Uani 1 1 d . . .
H7CA H 0.6611 -0.0643 0.2134 0.052 Uiso 1 1 calc R . .
H7CB H 0.7573 -0.0982 0.2798 0.052 Uiso 1 1 calc R . .
C9C C 0.5440(3) -0.08970(13) 0.3246(2) 0.0668(9) Uani 1 1 d . . .
H9CA H 0.4932 -0.0798 0.3622 0.100 Uiso 1 1 calc R . .
H9CB H 0.5892 -0.1209 0.3416 0.100 Uiso 1 1 calc R . .
H9CC H 0.4823 -0.0934 0.2714 0.100 Uiso 1 1 calc R . .
C10C C 1.2065(2) 0.05320(8) 0.41227(14) 0.0332(5) Uani 1 1 d . . .
C11C C 1.1434(3) 0.06112(13) 0.48118(16) 0.0538(7) Uani 1 1 d . . .
H11G H 1.0673 0.0837 0.4647 0.081 Uiso 1 1 calc R . .
H11H H 1.2107 0.0750 0.5266 0.081 Uiso 1 1 calc R . .
H11I H 1.1118 0.0297 0.4965 0.081 Uiso 1 1 calc R . .
C12C C 1.2623(2) 0.10192(9) 0.39118(18) 0.0452(6) Uani 1 1 d . . .
H12G H 1.1887 0.1256 0.3746 0.068 Uiso 1 1 calc R . .
H12H H 1.3044 0.0968 0.3476 0.068 Uiso 1 1 calc R . .
H12I H 1.3294 0.1145 0.4379 0.068 Uiso 1 1 calc R . .
C13C C 1.3253(3) 0.01781(10) 0.43868(17) 0.0441(6) Uani 1 1 d . . .
H13G H 1.3909 0.0312 0.4852 0.066 Uiso 1 1 calc R . .
H13H H 1.3680 0.0134 0.3952 0.066 Uiso 1 1 calc R . .
H13I H 1.2928 -0.0138 0.4525 0.066 Uiso 1 1 calc R . .
C14C C 1.0877(3) -0.04163(10) 0.16191(16) 0.0446(6) Uani 1 1 d . . .
C15C C 0.9824(4) -0.04884(12) 0.08239(17) 0.0581(8) Uani 1 1 d . . .
H15G H 0.9378 -0.0176 0.0647 0.087 Uiso 1 1 calc R . .
H15H H 0.9154 -0.0728 0.0889 0.087 Uiso 1 1 calc R . .
H15I H 1.0265 -0.0607 0.0426 0.087 Uiso 1 1 calc R . .
C16C C 1.1574(4) -0.09126(12) 0.1882(2) 0.0584(8) Uani 1 1 d . . .
H16G H 1.2256 -0.0872 0.2390 0.088 Uiso 1 1 calc R . .
H16H H 1.2005 -0.1028 0.1477 0.088 Uiso 1 1 calc R . .
H16I H 1.0903 -0.1152 0.1945 0.088 Uiso 1 1 calc R . .
C17C C 1.1905(4) -0.00405(14) 0.1510(2) 0.0691(10) Uani 1 1 d . . .
H17G H 1.2588 0.0006 0.2016 0.104 Uiso 1 1 calc R . .
H17H H 1.1451 0.0271 0.1338 0.104 Uiso 1 1 calc R . .
H17I H 1.2336 -0.0157 0.1107 0.104 Uiso 1 1 calc R . .

loop_
_atom_site_aniso_label
_atom_site_aniso_U_11
_atom_site_aniso_U_22
_atom_site_aniso_U_33
_atom_site_aniso_U_23
_atom_site_aniso_U_13
_atom_site_aniso_U_12
Er1 0.02303(5) 0.02418(5) 0.02101(5) 0.00001(3) 0.00623(3) -0.00146(3)
O1A 0.0283(7) 0.0275(7) 0.0283(7) -0.0050(6) 0.0107(6) -0.0040(5)
O8A 0.0295(8) 0.0354(8) 0.0364(9) 0.0014(7) 0.0093(7) -0.0085(6)
N5A 0.0335(10) 0.0315(9) 0.0256(9) 0.0014(7) 0.0119(8) -0.0065(7)
C2A 0.0273(10) 0.0281(10) 0.0252(10) -0.0025(8) 0.0068(8) -0.0027(8)
C3A 0.0380(12) 0.0306(10) 0.0272(11) -0.0050(8) 0.0119(9) -0.0040(8)
C4A 0.0368(12) 0.0387(12) 0.0268(11) 0.0015(9) 0.0134(9) -0.0032(9)
C6A 0.0503(14) 0.0363(12) 0.0312(12) 0.0033(9) 0.0185(11) -0.0111(10)
C7A 0.0405(13) 0.0424(13) 0.0441(14) -0.0009(11) 0.0227(11) -0.0127(10)
C9A 0.0358(13) 0.0485(15) 0.0512(16) 0.0064(12) 0.0014(11) -0.0163(11)
C10A 0.0373(12) 0.0321(11) 0.0395(13) -0.0105(9) 0.0174(10) -0.0101(9)
C11A 0.088(2) 0.0354(13) 0.0501(16) -0.0028(12) 0.0383(16) -0.0158(13)
C12A 0.0356(14) 0.0557(17) 0.088(2) -0.0356(16) 0.0233(15) -0.0162(12)
C13A 0.0511(15) 0.0339(12) 0.0528(16) -0.0160(11) 0.0235(13) -0.0107(10)
C14A 0.0658(18) 0.0521(15) 0.0301(12) -0.0040(11) 0.0268(12) -0.0126(13)
C15A 0.076(2) 0.079(2) 0.0582(19) -0.0137(17) 0.0492(18) -0.0204(18)
C16A 0.097(3) 0.0599(18) 0.0422(16) -0.0151(14) 0.0445(17) -0.0174(17)
C17A 0.097(3) 0.068(2) 0.0286(14) 0.0060(13) 0.0179(16) -0.0102(18)
O1B 0.0316(8) 0.0315(8) 0.0329(8) -0.0045(6) 0.0058(6) 0.0045(6)
O8B 0.0349(8) 0.0420(9) 0.0242(8) -0.0020(6) 0.0118(6) -0.0053(6)
N5B 0.0303(9) 0.0261(8) 0.0257(9) -0.0019(7) 0.0049(7) 0.0023(7)
C2B 0.0268(10) 0.0253(9) 0.0373(12) 0.0030(8) 0.0118(9) 0.0010(7)
C3B 0.0309(11) 0.0304(11) 0.0403(13) -0.0007(9) 0.0011(10) 0.0045(8)
C4B 0.0361(12) 0.0271(10) 0.0294(11) 0.0008(8) -0.0003(9) 0.0009(8)
C6B 0.0379(12) 0.0385(12) 0.0327(12) -0.0120(9) 0.0074(10) 0.0034(9)
C7B 0.0422(13) 0.0609(16) 0.0251(11) -0.0071(11) 0.0136(10) -0.0014(11)
C9B 0.0378(13) 0.0530(15) 0.0427(14) 0.0005(11) 0.0199(11) -0.0102(11)
C10B 0.0311(11) 0.0332(11) 0.0460(14) -0.0002(10) 0.0165(10) 0.0043(9)
C11B 0.0449(14) 0.0313(12) 0.0514(15) -0.0086(10) 0.0188(12) 0.0046(10)
C12B 0.0369(14) 0.0503(16) 0.081(2) -0.0114(15) 0.0079(14) 0.0158(12)
C13B 0.071(2) 0.0588(18) 0.079(2) 0.0098(16) 0.0547(19) 0.0096(15)
C14B 0.0575(17) 0.0392(13) 0.0325(13) -0.0069(10) -0.0137(12) 0.0123(12)
C15B 0.0598(18) 0.0451(15) 0.0499(17) -0.0155(13) -0.0094(14) -0.0027(13)
C16B 0.152(4) 0.066(2) 0.0253(15) 0.0012(14) 0.0024(19) -0.019(2)
C17B 0.090(3) 0.108(3) 0.078(3) -0.050(2) -0.059(2) 0.057(3)
O1C 0.0260(7) 0.0259(7) 0.0294(8) 0.0023(6) 0.0062(6) 0.0004(5)
O8C 0.0434(10) 0.0408(9) 0.0471(11) -0.0012(8) 0.0120(8) -0.0134(8)
N5C 0.0456(12) 0.0331(10) 0.0348(11) -0.0025(8) 0.0089(9) -0.0011(8)
C2C 0.0257(10) 0.0291(10) 0.0294(11) 0.0063(8) 0.0078(8) -0.0004(8)
C3C 0.0325(11) 0.0319(11) 0.0356(12) 0.0026(9) 0.0075(9) 0.0046(8)
C4C 0.0447(13) 0.0264(10) 0.0352(12) 0.0001(9) 0.0125(10) 0.0034(9)
C6C 0.0387(12) 0.0351(12) 0.0387(13) -0.0058(10) 0.0096(10) -0.0068(9)
C7C 0.0449(14) 0.0360(12) 0.0492(15) -0.0082(11) 0.0108(12) -0.0091(10)
C9C 0.0581(19) 0.062(2) 0.083(2) -0.0056(17) 0.0244(18) -0.0285(16)
C10C 0.0269(10) 0.0342(11) 0.0354(12) 0.0035(9) 0.0030(9) 0.0010(8)
C11C 0.0389(14) 0.085(2) 0.0322(14) -0.0055(14) 0.0011(11) 0.0009(14)
C12C 0.0299(12) 0.0349(12) 0.0628(18) 0.0031(11) -0.0014(11) -0.0041(9)
C13C 0.0338(12) 0.0417(13) 0.0495(15) 0.0097(11) -0.0020(11) 0.0033(10)
C14C 0.0557(16) 0.0416(13) 0.0412(14) -0.0017(11) 0.0211(12) 0.0033(11)
C15C 0.082(2) 0.0585(18) 0.0383(15) -0.0055(13) 0.0233(15) 0.0068(16)
C16C 0.070(2) 0.0529(17) 0.0564(18) -0.0063(14) 0.0238(16) 0.0198(15)
C17C 0.087(3) 0.069(2) 0.066(2) -0.0074(17) 0.046(2) -0.0182(18)

loop_
_atom_type_symbol
_atom_type_description
_atom_type_scat_dispersion_real
_atom_type_scat_dispersion_imag
_atom_type_scat_source
C C 0.0033 0.0016 'International Tables Vol C Tables 4.2.6.8 and 6.1.1.4'
H H 0.0000 0.0000 'International Tables Vol C Tables 4.2.6.8 and 6.1.1.4'
N N 0.0061 0.0033 'International Tables Vol C Tables 4.2.6.8 and 6.1.1.4'
O O 0.0106 0.0060 'International Tables Vol C Tables 4.2.6.8 and 6.1.1.4'
Er Er -0.2586 4.9576 'International Tables Vol C Tables 4.2.6.8 and 6.1.1.4'

loop_
_geom_angle_atom_site_label_1
_geom_angle_atom_site_label_2
_geom_angle_atom_site_label_3
_geom_angle
_geom_angle_site_symmetry_1
_geom_angle_site_symmetry_3
_geom_angle_publ_flag
O1C Er1 O1A 98.83(6) . . ?
O1C Er1 O1B 176.55(6) . . ?
O1A Er1 O1B 82.70(6) . . ?
O1C Er1 N5A 90.58(6) . . ?
O1A Er1 N5A 75.90(6) . . ?
O1B Er1 N5A 86.79(6) . . ?
O1C Er1 N5B 107.74(6) . . ?
O1A Er1 N5B 130.49(6) . . ?
O1B Er1 N5B 73.26(6) . . ?
N5A Er1 N5B 142.28(6) . . ?
O1C Er1 O8B 80.67(6) . . ?
O1A Er1 O8B 77.82(5) . . ?
O1B Er1 O8B 102.69(6) . . ?
N5A Er1 O8B 150.63(6) . . ?
N5B Er1 O8B 66.64(6) . . ?
O1C Er1 O8A 90.01(5) . . ?
O1A Er1 O8A 143.03(5) . . ?
O1B Er1 O8A 86.94(6) . . ?
N5A Er1 O8A 68.13(6) . . ?
N5B Er1 O8A 78.91(6) . . ?
O8B Er1 O8A 139.15(5) . . ?
C2A O1A Er1 129.80(13) . . ?
C9A O8A C7A 109.94(18) . . ?
C9A O8A Er1 132.49(15) . . ?
C7A O8A Er1 116.58(13) . . ?
C4A N5A C6A 124.80(19) . . ?
C4A N5A Er1 128.85(15) . . ?
C6A N5A Er1 106.35(13) . . ?
O1A C2A C3A 125.23(19) . . ?
O1A C2A C10A 113.67(18) . . ?
C3A C2A C10A 121.04(19) . . ?
C2A C3A C4A 127.3(2) . . ?
N5A C4A C3A 119.6(2) . . ?
N5A C4A C14A 124.3(2) . . ?
C3A C4A C14A 116.0(2) . . ?
N5A C6A C7A 110.2(2) . . ?
O8A C7A C6A 107.73(18) . . ?
C12A C10A C13A 109.0(2) . . ?
C12A C10A C11A 109.9(2) . . ?
C13A C10A C11A 108.6(2) . . ?
C12A C10A C2A 107.0(2) . . ?
C13A C10A C2A 114.21(19) . . ?
C11A C10A C2A 108.10(19) . . ?
C17A C14A C15A 112.5(3) . . ?
C17A C14A C16A 106.3(3) . . ?
C15A C14A C16A 105.3(3) . . ?
C17A C14A C4A 108.5(2) . . ?
C15A C14A C4A 111.8(2) . . ?
C16A C14A C4A 112.3(2) . . ?
C2B O1B Er1 135.46(14) . . ?
C9B O8B C7B 111.67(18) . . ?
C9B O8B Er1 130.46(14) . . ?
C7B O8B Er1 117.07(14) . . ?
C4B N5B C6B 124.2(2) . . ?
C4B N5B Er1 131.62(15) . . ?
C6B N5B Er1 104.06(13) . . ?
O1B C2B C3B 124.6(2) . . ?
O1B C2B C10B 113.9(2) . . ?
C3B C2B C10B 121.5(2) . . ?
C2B C3B C4B 126.6(2) . . ?
N5B C4B C3B 119.9(2) . . ?
N5B C4B C14B 123.3(2) . . ?
C3B C4B C14B 116.8(2) . . ?
N5B C6B C7B 107.82(19) . . ?
O8B C7B C6B 107.80(19) . . ?
C13B C10B C12B 110.4(2) . . ?
C13B C10B C11B 108.2(2) . . ?
C12B C10B C11B 109.1(2) . . ?
C13B C10B C2B 106.0(2) . . ?
C12B C10B C2B 114.3(2) . . ?
C11B C10B C2B 108.65(18) . . ?
C16B C14B C15B 111.7(3) . . ?
C16B C14B C17B 107.9(3) . . ?
C15B C14B C17B 103.9(3) . . ?
C16B C14B C4B 109.7(3) . . ?
C15B C14B C4B 111.6(2) . . ?
C17B C14B C4B 111.9(2) . . ?
C2C O1C Er1 162.57(13) . . ?
C9C O8C C7C 113.2(2) . . ?
C4C N5C C6C 119.5(2) . . ?
O1C C2C C3C 124.0(2) . . ?
O1C C2C C10C 114.90(18) . . ?
C3C C2C C10C 121.0(2) . . ?
C2C C3C C4C 127.1(2) . . ?
N5C C4C C3C 127.5(2) . . ?
N5C C4C C14C 116.7(2) . . ?
C3C C4C C14C 115.7(2) . . ?
N5C C6C C7C 108.3(2) . . ?
O8C C7C C6C 109.0(2) . . ?
C11C C10C C13C 109.0(2) . . ?
C11C C10C C12C 109.3(2) . . ?
C13C C10C C12C 107.4(2) . . ?
C11C C10C C2C 108.74(19) . . ?
C13C C10C C2C 113.6(2) . . ?
C12C C10C C2C 108.62(19) . . ?
C17C C14C C15C 108.9(3) . . ?
C17C C14C C4C 111.5(2) . . ?
C15C C14C C4C 111.2(2) . . ?
C17C C14C C16C 110.1(3) . . ?
C15C C14C C16C 108.5(2) . . ?
C4C C14C C16C 106.5(2) . . ?

loop_
_geom_bond_atom_site_label_1
_geom_bond_atom_site_label_2
_geom_bond_distance
_geom_bond_site_symmetry_2
_geom_bond_publ_flag
Er1 O1C 2.1650(14) . ?
Er1 O1A 2.1726(14) . ?
Er1 O1B 2.2007(15) . ?
Er1 N5A 2.4152(19) . ?
Er1 N5B 2.4480(18) . ?
Er1 O8B 2.4780(16) . ?
Er1 O8A 2.4838(15) . ?
O1A C2A 1.300(2) . ?
O8A C9A 1.435(3) . ?
O8A C7A 1.437(3) . ?
N5A C4A 1.308(3) . ?
N5A C6A 1.467(3) . ?
C2A C3A 1.375(3) . ?
C2A C10A 1.535(3) . ?
C3A C4A 1.437(3) . ?
C4A C14A 1.566(3) . ?
C6A C7A 1.508(4) . ?
C10A C12A 1.531(4) . ?
C10A C13A 1.532(3) . ?
C10A C11A 1.536(4) . ?
C14A C17A 1.540(5) . ?
C14A C15A 1.544(4) . ?
C14A C16A 1.550(4) . ?
O1B C2B 1.275(3) . ?
O8B C9B 1.422(3) . ?
O8B C7B 1.430(3) . ?
N5B C4B 1.314(3) . ?
N5B C6B 1.469(3) . ?
C2B C3B 1.385(3) . ?
C2B C10B 1.541(3) . ?
C3B C4B 1.431(3) . ?
C4B C14B 1.563(3) . ?
C6B C7B 1.511(4) . ?
C10B C13B 1.534(4) . ?
C10B C12B 1.534(4) . ?
C10B C11B 1.536(3) . ?
C14B C16B 1.530(5) . ?
C14B C15B 1.536(4) . ?
C14B C17B 1.541(4) . ?
O1C C2C 1.319(2) . ?
O8C C9C 1.409(3) . ?
O8C C7C 1.419(3) . ?
N5C C4C 1.281(3) . ?
N5C C6C 1.454(3) . ?
C2C C3C 1.353(3) . ?
C2C C10C 1.544(3) . ?
C3C C4C 1.470(3) . ?
C4C C14C 1.543(3) . ?
C6C C7C 1.513(3) . ?
C10C C11C 1.525(4) . ?
C10C C13C 1.533(3) . ?
C10C C12C 1.534(3) . ?
C14C C17C 1.524(4) . ?
C14C C15C 1.530(4) . ?
C14C C16C 1.547(4) . ?
